data_1559123
loop_
_publ_author_name
'Mertens, Randall T.'
'Parkin, Sean'
'Awuah, Samuel G.'

_publ_section_title
;
 Cancer cell-selective modulation of mitochondrial respiration and
 metabolism by potent organogold(iii) dithiocarbamates
;
_journal_name_full 'Chemical Science'
_journal_paper_doi 10.1039/D0SC03628E
_journal_year 2020
_chemical_absolute_configuration ad
_chemical_formula_moiety 'C17 H20 Au N2 S2, F6 P'
_chemical_formula_sum 'C17 H20 Au F6 N2 P S2'
_chemical_formula_weight 658.41
_space_group_crystal_system orthorhombic
_space_group_IT_number 33
_space_group_name_Hall 'P 2c -2n'
_space_group_name_H-M_alt 'P n a 21'
_atom_sites_solution_hydrogens difmap
_atom_sites_solution_primary direct
_atom_sites_solution_secondary difmap
_audit_creation_method SHELXL-2018/3
_audit_update_record
;
2020-02-27 deposited with the CCDC.	2020-09-07 downloaded from the CCDC.
;
_cell_angle_alpha 90
_cell_angle_beta 90
_cell_angle_gamma 90
_cell_formula_units_Z 4
_cell_length_a 14.1989(4)
_cell_length_b 18.1306(5)
_cell_length_c 8.1046(2)
_cell_measurement_reflns_used 9998
_cell_measurement_temperature 90.0(2)
_cell_measurement_theta_max 27.45
_cell_measurement_theta_min 2.75
_cell_volume 2086.40(10)
_computing_cell_refinement '<i>APEX3</i> (Bruker-AXS, 2016)'
_computing_data_collection '<i>APEX3</i> (Bruker-AXS, 2016)'
_computing_data_reduction '<i>APEX3</i> (Bruker-AXS, 2016)'
_computing_molecular_graphics '<i>XP in SHELXTL</i> (Sheldrick, 2008)'
_computing_publication_material '<i>SHELX</i> (Sheldrick, 2008) and <i>CIFFIX</i> (Parkin, 2013)'
_computing_structure_refinement '<i>SHELXL-2018/3</i> (Sheldrick, 2015b)'
_computing_structure_solution '<i>SHELXT</i> (Sheldrick, 2015a)'
_diffrn_ambient_temperature 90.0(2)
_diffrn_detector_area_resol_mean 5.6
_diffrn_measured_fraction_theta_full 0.999
_diffrn_measured_fraction_theta_max 0.999
_diffrn_measurement_device_type 'Bruker D8 Venture dual source'
_diffrn_measurement_method '\f and \w scans'
_diffrn_radiation_type MoK\a
_diffrn_radiation_wavelength 0.71073
_diffrn_reflns_av_R_equivalents 0.0323
_diffrn_reflns_av_unetI/netI 0.0305
_diffrn_reflns_Laue_measured_fraction_full 0.999
_diffrn_reflns_Laue_measured_fraction_max 0.999
_diffrn_reflns_limit_h_max 18
_diffrn_reflns_limit_h_min -18
_diffrn_reflns_limit_k_max 23
_diffrn_reflns_limit_k_min -23
_diffrn_reflns_limit_l_max 10
_diffrn_reflns_limit_l_min -10
_diffrn_reflns_number 55452
_diffrn_reflns_point_group_measured_fraction_full 0.999
_diffrn_reflns_point_group_measured_fraction_max 0.999
_diffrn_reflns_theta_full 25.242
_diffrn_reflns_theta_max 27.462
_diffrn_reflns_theta_min 2.666
_diffrn_source microsource
_exptl_absorpt_coefficient_mu 7.387
_exptl_absorpt_correction_T_max 0.862
_exptl_absorpt_correction_T_min 0.701
_exptl_absorpt_correction_type multi-scan
_exptl_absorpt_process_details '<i>SADABS</i> (Krause et al., 2015)'
_exptl_crystal_colour colorless
_exptl_crystal_density_diffrn 2.096
_exptl_crystal_description 'rod cut from a needle'
_exptl_crystal_F_000 1264
_exptl_crystal_size_max 0.110
_exptl_crystal_size_mid 0.030
_exptl_crystal_size_min 0.020
_refine_diff_density_max 0.764
_refine_diff_density_min -0.643
_refine_diff_density_rms 0.106
_refine_ls_abs_structure_details
; 
Flack 'x' determined using 1875 quotients [(I+)-(I-)]/[(I+)+(I-)] 
[Parsons, Flack and Wagner (2013)]. 
;
_refine_ls_abs_structure_Flack 0.024(3)
_refine_ls_extinction_coef 0.00083(13)
_refine_ls_extinction_expression Fc^*^=kFc[1+0.001xFc^2^\l^3^/sin(2\q)]^-1/4^
_refine_ls_extinction_method 'SHELXL-2018/3 (Sheldrick 2018)'
_refine_ls_goodness_of_fit_ref 1.304
_refine_ls_hydrogen_treatment constr
_refine_ls_matrix_type full
_refine_ls_number_parameters 311
_refine_ls_number_reflns 4784
_refine_ls_number_restraints 310
_refine_ls_restrained_S_all 1.292
_refine_ls_R_factor_all 0.0260
_refine_ls_R_factor_gt 0.0238
_refine_ls_shift/su_max 0.001
_refine_ls_shift/su_mean 0.000
_refine_ls_structure_factor_coef Fsqd
_refine_ls_weighting_details 'w=1/[\s^2^(Fo^2^)+2.0296P] where P=(Fo^2^+2Fc^2^)/3'
_refine_ls_weighting_scheme calc
_refine_ls_wR_factor_gt 0.0517
_refine_ls_wR_factor_ref 0.0522
_reflns_Friedel_coverage 0.867
_reflns_Friedel_fraction_full 0.998
_reflns_Friedel_fraction_max 0.998
_reflns_number_gt 4524
_reflns_number_total 4784
_reflns_threshold_expression 'I > 2\s(I)'
_cod_data_source_file d0sc03628e2.cif
_cod_data_source_block m18256
_cod_original_cell_volume 2086.4(1)
_cod_database_code 1559123
_shelx_shelxl_version_number 2018/3
_shelx_space_group_comment
; 
The symmetry employed for this shelxl refinement is uniquely defined 
by the following loop, which should always be used as a source of 
symmetry information in preference to the above space-group names. 
They are only intended as comments. 
;
_shelx_estimated_absorpt_t_min 0.497
_shelx_estimated_absorpt_t_max 0.866
_exptl_absorpt_special_details
; 
In addition to absorption, multi-scan techniques also correct other slowly 
varying changes in scale factor over reciprocal space, such as those caused 
by X-ray beam inhomogeneity, goniometer imperfection, crystal decomposition, 
crystal longer than the X-ray beam cross section, absorption by the crystal 
mount etc.  These account, by and large, for much of the difference between 
estimated values of Tmin and Tmax and the _exptl_absorpt_correction_ values. 
;

loop_
_space_group_symop_operation_xyz
'x, y, z'
'-x, -y, z+1/2'
'x+1/2, -y+1/2, z'
'-x+1/2, y+1/2, z+1/2'

loop_
_atom_site_label
_atom_site_type_symbol
_atom_site_fract_x
_atom_site_fract_y
_atom_site_fract_z
_atom_site_U_iso_or_equiv
_atom_site_adp_type
_atom_site_occupancy
_atom_site_site_symmetry_order
_atom_site_calc_flag
_atom_site_refinement_flags_posn
_atom_site_refinement_flags_adp
_atom_site_refinement_flags_occupancy
_atom_site_disorder_assembly
_atom_site_disorder_group
Au1 Au 0.50498(2) 0.44584(2) 0.32405(9) 0.01715(8) Uani 1 1 d . . . . .
S1 S 0.59526(11) 0.54667(9) 0.3803(2) 0.0187(3) Uani 1 1 d . . . . .
S2 S 0.66229(10) 0.39904(8) 0.3381(3) 0.0222(3) Uani 1 1 d . . . . .
C1 C 0.3791(4) 0.5018(3) 0.3436(8) 0.0123(11) Uani 1 1 d . U . . .
N1 N 0.4307(4) 0.3521(3) 0.2588(6) 0.0138(11) Uani 1 1 d . . . . .
C2 C 0.3698(5) 0.5738(4) 0.2859(7) 0.0180(15) Uani 1 1 d . . . . .
H2 H 0.422545 0.598731 0.240359 0.022 Uiso 1 1 calc R U . . .
C3 C 0.2833(5) 0.6089(4) 0.2952(8) 0.0204(16) Uani 1 1 d . . . . .
H3 H 0.275636 0.657635 0.254312 0.024 Uiso 1 1 calc R U . . .
C4 C 0.2081(5) 0.5716(4) 0.3651(8) 0.0249(17) Uani 1 1 d . . . . .
H4 H 0.148660 0.595394 0.372437 0.030 Uiso 1 1 calc R U . . .
C5 C 0.2177(5) 0.4990(4) 0.4257(9) 0.0241(16) Uani 1 1 d . . . . .
H5 H 0.165748 0.474432 0.475064 0.029 Uiso 1 1 calc R U . . .
C6 C 0.3048(5) 0.4640(4) 0.4118(9) 0.0208(15) Uani 1 1 d . . . . .
C7 C 0.3163(5) 0.3856(4) 0.4704(8) 0.0178(14) Uani 1 1 d . . . . .
H7A H 0.362023 0.384597 0.562546 0.021 Uiso 1 1 calc R U . . .
H7B H 0.255114 0.367624 0.513068 0.021 Uiso 1 1 calc R U . . .
C8 C 0.3493(4) 0.3353(3) 0.3381(11) 0.0174(12) Uani 1 1 d . . . . .
C9 C 0.2971(5) 0.2744(4) 0.2845(8) 0.0228(16) Uani 1 1 d . . . . .
H9 H 0.239562 0.262160 0.337810 0.027 Uiso 1 1 calc R U . . .
C10 C 0.3288(5) 0.2319(4) 0.1544(9) 0.0231(15) Uani 1 1 d . . . . .
H10 H 0.293461 0.190465 0.117923 0.028 Uiso 1 1 calc R U . . .
C11 C 0.4122(5) 0.2503(4) 0.0781(9) 0.0281(16) Uani 1 1 d . . . . .
H11 H 0.434645 0.222714 -0.013501 0.034 Uiso 1 1 calc R U . . .
C12 C 0.4629(5) 0.3102(4) 0.1384(8) 0.0185(14) Uani 1 1 d . . . . .
H12 H 0.522574 0.321308 0.091385 0.022 Uiso 1 1 calc R U . . .
C13 C 0.6930(5) 0.4882(4) 0.3873(9) 0.0208(14) Uani 1 1 d . . . . .
C14 C 0.7968(5) 0.5918(4) 0.4439(10) 0.0255(16) Uani 1 1 d . . . . .
H14A H 0.737636 0.617091 0.474774 0.031 Uiso 1 1 calc R U . . .
H14B H 0.817058 0.611610 0.335772 0.031 Uiso 1 1 calc R U . . .
N2 N 0.7770(4) 0.5117(3) 0.4249(7) 0.0230(14) Uani 1 1 d . . . . .
C15 C 0.8715(5) 0.6105(4) 0.5711(9) 0.0293(17) Uani 1 1 d . . . . .
H15A H 0.930372 0.585245 0.542962 0.044 Uiso 1 1 calc R U . . .
H15B H 0.850310 0.594365 0.680438 0.044 Uiso 1 1 calc R U . . .
H15C H 0.882003 0.663892 0.572200 0.044 Uiso 1 1 calc R U . . .
C16 C 0.8563(5) 0.4590(4) 0.4387(10) 0.0277(17) Uani 1 1 d . . . . .
H16A H 0.830909 0.408231 0.444360 0.033 Uiso 1 1 calc R U . . .
H16B H 0.890795 0.468693 0.542637 0.033 Uiso 1 1 calc R U . . .
C17 C 0.9246(5) 0.4641(4) 0.2953(10) 0.032(2) Uani 1 1 d . . . . .
H17A H 0.891982 0.451078 0.192788 0.048 Uiso 1 1 calc R U . . .
H17B H 0.977089 0.429995 0.313343 0.048 Uiso 1 1 calc R U . . .
H17C H 0.948762 0.514618 0.287078 0.048 Uiso 1 1 calc R U . . .
P1 P 0.5360(5) 0.2082(3) 0.5954(7) 0.0197(6) Uani 0.622(9) 1 d D U P A 1
F1 F 0.5740(7) 0.1300(4) 0.5366(11) 0.0348(19) Uani 0.622(9) 1 d D U P A 1
F2 F 0.4970(9) 0.2863(5) 0.6540(16) 0.058(3) Uani 0.622(9) 1 d D U P A 1
F3 F 0.6385(6) 0.2250(5) 0.6622(16) 0.063(3) Uani 0.622(9) 1 d D U P A 1
F4 F 0.5680(7) 0.2443(6) 0.4297(12) 0.065(3) Uani 0.622(9) 1 d D U P A 1
F5 F 0.4361(5) 0.1910(4) 0.5195(12) 0.040(2) Uani 0.622(9) 1 d D U P A 1
F6 F 0.5058(7) 0.1713(6) 0.7639(9) 0.063(3) Uani 0.622(9) 1 d D U P A 1
P1' P 0.5318(7) 0.2139(6) 0.6141(12) 0.0197(6) Uani 0.378(9) 1 d D U P A 2
F1' F 0.5729(11) 0.1321(7) 0.6143(18) 0.0348(19) Uani 0.378(9) 1 d D U P A 2
F2' F 0.4927(16) 0.2964(8) 0.606(3) 0.058(3) Uani 0.378(9) 1 d D U P A 2
F3' F 0.5684(9) 0.2254(6) 0.7969(12) 0.037(3) Uani 0.378(9) 1 d D U P A 2
F4' F 0.6288(11) 0.2444(9) 0.554(2) 0.062(5) Uani 0.378(9) 1 d D U P A 2
F5' F 0.4967(14) 0.2024(8) 0.4306(16) 0.067(6) Uani 0.378(9) 1 d D U P A 2
F6' F 0.4357(10) 0.1837(9) 0.683(2) 0.067(5) Uani 0.378(9) 1 d D U P A 2

loop_
_atom_site_aniso_label
_atom_site_aniso_U_11
_atom_site_aniso_U_22
_atom_site_aniso_U_33
_atom_site_aniso_U_23
_atom_site_aniso_U_13
_atom_site_aniso_U_12
Au1 0.01515(11) 0.01609(11) 0.02021(12) -0.0006(2) 0.00289(18) -0.00049(8)
S1 0.0184(7) 0.0162(8) 0.0214(8) -0.0006(7) 0.0020(6) -0.0002(6)
S2 0.0200(6) 0.0185(7) 0.0279(10) -0.0028(10) 0.0027(10) 0.0020(5)
C1 0.0179(19) 0.0144(19) 0.004(2) -0.004(2) -0.0013(19) 0.0018(16)
N1 0.018(3) 0.014(3) 0.009(2) 0.0029(19) 0.003(2) 0.000(2)
C2 0.025(3) 0.020(3) 0.009(4) -0.007(2) 0.001(2) -0.001(2)
C3 0.031(3) 0.016(3) 0.015(4) -0.006(3) 0.000(3) 0.003(2)
C4 0.022(3) 0.025(3) 0.027(5) -0.013(3) 0.001(3) 0.005(2)
C5 0.020(3) 0.026(4) 0.027(4) -0.007(3) 0.002(3) -0.001(3)
C6 0.018(3) 0.019(3) 0.025(4) -0.006(3) 0.003(3) -0.001(2)
C7 0.019(3) 0.017(3) 0.017(3) -0.006(3) 0.005(3) 0.000(3)
C8 0.020(2) 0.018(3) 0.014(3) -0.002(3) 0.009(3) -0.001(2)
C9 0.023(3) 0.016(3) 0.029(5) 0.001(3) 0.002(3) -0.003(2)
C10 0.034(4) 0.013(3) 0.022(4) -0.003(3) -0.004(3) -0.005(3)
C11 0.038(4) 0.022(4) 0.025(4) -0.013(3) 0.005(3) 0.005(3)
C12 0.020(3) 0.020(3) 0.015(3) 0.004(3) 0.006(3) 0.005(3)
C13 0.019(3) 0.021(3) 0.022(3) 0.007(3) 0.002(3) 0.002(3)
C14 0.023(4) 0.018(4) 0.036(4) 0.006(3) -0.004(3) -0.007(3)
N2 0.017(3) 0.018(3) 0.034(4) 0.005(3) 0.002(2) -0.001(2)
C15 0.032(4) 0.035(5) 0.022(4) -0.003(4) 0.001(3) -0.003(3)
C16 0.020(3) 0.026(4) 0.037(4) 0.005(3) -0.003(3) 0.006(3)
C17 0.028(3) 0.037(4) 0.031(5) 0.008(4) 0.002(3) 0.008(3)
P1 0.0213(10) 0.0173(12) 0.0205(14) 0.0009(11) -0.0013(10) 0.0010(9)
F1 0.048(3) 0.025(3) 0.032(5) -0.007(4) -0.004(5) 0.017(2)
F2 0.069(4) 0.029(3) 0.076(8) -0.021(4) -0.033(5) 0.021(3)
F3 0.039(5) 0.037(5) 0.114(9) -0.005(6) -0.040(6) 0.000(4)
F4 0.051(6) 0.079(7) 0.066(6) 0.060(5) 0.020(5) 0.016(5)
F5 0.030(4) 0.027(4) 0.062(6) -0.006(4) -0.024(4) 0.003(3)
F6 0.081(7) 0.075(7) 0.032(4) 0.026(4) 0.030(5) 0.045(6)
P1' 0.0213(10) 0.0173(12) 0.0205(14) 0.0009(11) -0.0013(10) 0.0010(9)
F1' 0.048(3) 0.025(3) 0.032(5) -0.007(4) -0.004(5) 0.017(2)
F2' 0.069(4) 0.029(3) 0.076(8) -0.021(4) -0.033(5) 0.021(3)
F3' 0.068(8) 0.026(6) 0.017(6) 0.001(5) -0.016(5) 0.008(6)
F4' 0.062(8) 0.06(1) 0.065(11) -0.031(9) 0.039(8) -0.031(8)
F5' 0.116(14) 0.043(9) 0.041(7) -0.018(7) -0.041(8) 0.031(9)
F6' 0.039(7) 0.075(10) 0.086(12) -0.035(9) 0.020(8) -0.028(7)

loop_
_atom_type_symbol
_atom_type_description
_atom_type_scat_dispersion_real
_atom_type_scat_dispersion_imag
_atom_type_scat_source
C C 0.0033 0.0016 'International Tables Vol C Tables 4.2.6.8 and 6.1.1.4'
H H 0.0000 0.0000 'International Tables Vol C Tables 4.2.6.8 and 6.1.1.4'
Au Au -2.0133 8.8022 'International Tables Vol C Tables 4.2.6.8 and 6.1.1.4'
F F 0.0171 0.0103 'International Tables Vol C Tables 4.2.6.8 and 6.1.1.4'
N N 0.0061 0.0033 'International Tables Vol C Tables 4.2.6.8 and 6.1.1.4'
P P 0.1023 0.0942 'International Tables Vol C Tables 4.2.6.8 and 6.1.1.4'
S S 0.1246 0.1234 'International Tables Vol C Tables 4.2.6.8 and 6.1.1.4'

loop_
_geom_angle_atom_site_label_1
_geom_angle_atom_site_label_2
_geom_angle_atom_site_label_3
_geom_angle
_geom_angle_site_symmetry_1
_geom_angle_site_symmetry_3
_geom_angle_publ_flag
C1 Au1 N1 89.0(2) . . ?
C1 Au1 S1 94.46(15) . . ?
N1 Au1 S1 175.47(15) . . ?
C1 Au1 S2 168.70(18) . . ?
N1 Au1 S2 101.33(15) . . ?
S1 Au1 S2 75.51(6) . . ?
C13 S1 Au1 88.1(2) . . ?
C13 S2 Au1 85.1(2) . . ?
C6 C1 C2 121.9(6) . . ?
C6 C1 Au1 116.9(4) . . ?
C2 C1 Au1 121.2(4) . . ?
C12 N1 C8 121.1(6) . . ?
C12 N1 Au1 119.0(4) . . ?
C8 N1 Au1 119.9(4) . . ?
C3 C2 C1 119.8(6) . . ?
C3 C2 H2 120.1 . . ?
C1 C2 H2 120.1 . . ?
C4 C3 C2 118.7(6) . . ?
C4 C3 H3 120.6 . . ?
C2 C3 H3 120.6 . . ?
C3 C4 C5 121.6(6) . . ?
C3 C4 H4 119.2 . . ?
C5 C4 H4 119.2 . . ?
C6 C5 C4 118.8(7) . . ?
C6 C5 H5 120.6 . . ?
C4 C5 H5 120.6 . . ?
C1 C6 C5 119.2(6) . . ?
C1 C6 C7 120.9(6) . . ?
C5 C6 C7 119.9(6) . . ?
C8 C7 C6 112.7(6) . . ?
C8 C7 H7A 109.0 . . ?
C6 C7 H7A 109.0 . . ?
C8 C7 H7B 109.0 . . ?
C6 C7 H7B 109.0 . . ?
H7A C7 H7B 107.8 . . ?
N1 C8 C9 118.8(6) . . ?
N1 C8 C7 118.2(5) . . ?
C9 C8 C7 122.9(6) . . ?
C10 C9 C8 120.3(6) . . ?
C10 C9 H9 119.9 . . ?
C8 C9 H9 119.9 . . ?
C11 C10 C9 119.2(7) . . ?
C11 C10 H10 120.4 . . ?
C9 C10 H10 120.4 . . ?
C10 C11 C12 118.5(6) . . ?
C10 C11 H11 120.8 . . ?
C12 C11 H11 120.8 . . ?
N1 C12 C11 122.0(6) . . ?
N1 C12 H12 119.0 . . ?
C11 C12 H12 119.0 . . ?
N2 C13 S2 126.4(5) . . ?
N2 C13 S1 122.4(5) . . ?
S2 C13 S1 111.2(4) . . ?
N2 C14 C15 114.9(6) . . ?
N2 C14 H14A 108.5 . . ?
C15 C14 H14A 108.5 . . ?
N2 C14 H14B 108.5 . . ?
C15 C14 H14B 108.5 . . ?
H14A C14 H14B 107.5 . . ?
C13 N2 C16 120.2(6) . . ?
C13 N2 C14 121.1(6) . . ?
C16 N2 C14 118.5(5) . . ?
C14 C15 H15A 109.5 . . ?
C14 C15 H15B 109.5 . . ?
H15A C15 H15B 109.5 . . ?
C14 C15 H15C 109.5 . . ?
H15A C15 H15C 109.5 . . ?
H15B C15 H15C 109.5 . . ?
N2 C16 C17 112.9(6) . . ?
N2 C16 H16A 109.0 . . ?
C17 C16 H16A 109.0 . . ?
N2 C16 H16B 109.0 . . ?
C17 C16 H16B 109.0 . . ?
H16A C16 H16B 107.8 . . ?
C16 C17 H17A 109.5 . . ?
C16 C17 H17B 109.5 . . ?
H17A C17 H17B 109.5 . . ?
C16 C17 H17C 109.5 . . ?
H17A C17 H17C 109.5 . . ?
H17B C17 H17C 109.5 . . ?
F4 P1 F5 90.6(6) . . ?
F4 P1 F6 178.8(7) . . ?
F5 P1 F6 90.5(6) . . ?
F4 P1 F3 86.9(6) . . ?
F5 P1 F3 177.0(8) . . ?
F6 P1 F3 92.0(7) . . ?
F4 P1 F1 91.0(5) . . ?
F5 P1 F1 90.7(5) . . ?
F6 P1 F1 88.5(5) . . ?
F3 P1 F1 87.8(6) . . ?
F4 P1 F2 89.1(6) . . ?
F5 P1 F2 88.8(6) . . ?
F6 P1 F2 91.4(6) . . ?
F3 P1 F2 92.6(6) . . ?
F1 P1 F2 179.5(7) . . ?
F4' P1' F6' 177.3(11) . . ?
F4' P1' F5' 91.9(11) . . ?
F6' P1' F5' 90.8(10) . . ?
F4' P1' F3' 87.3(8) . . ?
F6' P1' F3' 90.0(9) . . ?
F5' P1' F3' 179.2(12) . . ?
F4' P1' F1' 90.4(9) . . ?
F6' P1' F1' 89.6(9) . . ?
F5' P1' F1' 89.6(8) . . ?
F3' P1' F1' 90.1(7) . . ?
F4' P1' F2' 87.9(10) . . ?
F6' P1' F2' 92.2(10) . . ?
F5' P1' F2' 88.6(9) . . ?
F3' P1' F2' 91.7(9) . . ?
F1' P1' F2' 177.4(11) . . ?

loop_
_geom_bond_atom_site_label_1
_geom_bond_atom_site_label_2
_geom_bond_distance
_geom_bond_site_symmetry_2
_geom_bond_publ_flag
Au1 C1 2.061(5) . ?
Au1 N1 2.069(5) . ?
Au1 S1 2.2788(16) . ?
Au1 S2 2.3920(14) . ?
S1 C13 1.747(7) . ?
S2 C13 1.721(7) . ?
C1 C6 1.373(9) . ?
C1 C2 1.393(8) . ?
N1 C12 1.318(8) . ?
N1 C8 1.358(8) . ?
C2 C3 1.385(9) . ?
C2 H2 0.9500 . ?
C3 C4 1.385(9) . ?
C3 H3 0.9500 . ?
C4 C5 1.411(10) . ?
C4 H4 0.9500 . ?
C5 C6 1.395(9) . ?
C5 H5 0.9500 . ?
C6 C7 1.508(9) . ?
C7 C8 1.485(9) . ?
C7 H7A 0.9900 . ?
C7 H7B 0.9900 . ?
C8 C9 1.399(8) . ?
C9 C10 1.381(9) . ?
C9 H9 0.9500 . ?
C10 C11 1.377(10) . ?
C10 H10 0.9500 . ?
C11 C12 1.393(10) . ?
C11 H11 0.9500 . ?
C12 H12 0.9500 . ?
C13 N2 1.303(8) . ?
C14 N2 1.487(9) . ?
C14 C15 1.517(10) . ?
C14 H14A 0.9900 . ?
C14 H14B 0.9900 . ?
N2 C16 1.481(8) . ?
C15 H15A 0.9800 . ?
C15 H15B 0.9800 . ?
C15 H15C 0.9800 . ?
C16 C17 1.516(10) . ?
C16 H16A 0.9900 . ?
C16 H16B 0.9900 . ?
C17 H17A 0.9800 . ?
C17 H17B 0.9800 . ?
C17 H17C 0.9800 . ?
P1 F4 1.561(8) . ?
P1 F5 1.578(8) . ?
P1 F6 1.580(8) . ?
P1 F3 1.582(9) . ?
P1 F1 1.590(7) . ?
P1 F2 1.593(8) . ?
P1' F4' 1.559(11) . ?
P1' F6' 1.574(11) . ?
P1' F5' 1.583(11) . ?
P1' F3' 1.584(11) . ?
P1' F1' 1.595(10) . ?
P1' F2' 1.596(10) . ?

loop_
_geom_torsion_atom_site_label_1
_geom_torsion_atom_site_label_2
_geom_torsion_atom_site_label_3
_geom_torsion_atom_site_label_4
_geom_torsion
_geom_torsion_site_symmetry_1
_geom_torsion_site_symmetry_2
_geom_torsion_site_symmetry_3
_geom_torsion_site_symmetry_4
_geom_torsion_publ_flag
C6 C1 C2 C3 -0.6(9) . . . . ?
Au1 C1 C2 C3 177.5(4) . . . . ?
C1 C2 C3 C4 1.2(9) . . . . ?
C2 C3 C4 C5 -0.4(10) . . . . ?
C3 C4 C5 C6 -1.1(10) . . . . ?
C2 C1 C6 C5 -0.8(10) . . . . ?
Au1 C1 C6 C5 -179.1(5) . . . . ?
C2 C1 C6 C7 178.8(6) . . . . ?
Au1 C1 C6 C7 0.6(8) . . . . ?
C4 C5 C6 C1 1.7(10) . . . . ?
C4 C5 C6 C7 -178.0(6) . . . . ?
C1 C6 C7 C8 -57.5(8) . . . . ?
C5 C6 C7 C8 122.1(7) . . . . ?
C12 N1 C8 C9 -3.1(10) . . . . ?
Au1 N1 C8 C9 175.8(5) . . . . ?
C12 N1 C8 C7 -178.9(6) . . . . ?
Au1 N1 C8 C7 0.0(8) . . . . ?
C6 C7 C8 N1 56.3(8) . . . . ?
C6 C7 C8 C9 -119.3(7) . . . . ?
N1 C8 C9 C10 0.7(10) . . . . ?
C7 C8 C9 C10 176.3(7) . . . . ?
C8 C9 C10 C11 -0.1(10) . . . . ?
C9 C10 C11 C12 1.7(11) . . . . ?
C8 N1 C12 C11 4.9(10) . . . . ?
Au1 N1 C12 C11 -174.0(5) . . . . ?
C10 C11 C12 N1 -4.2(11) . . . . ?
Au1 S2 C13 N2 176.9(7) . . . . ?
Au1 S2 C13 S1 -3.4(3) . . . . ?
Au1 S1 C13 N2 -176.7(6) . . . . ?
Au1 S1 C13 S2 3.5(4) . . . . ?
S2 C13 N2 C16 -3.9(10) . . . . ?
S1 C13 N2 C16 176.4(5) . . . . ?
S2 C13 N2 C14 172.0(5) . . . . ?
S1 C13 N2 C14 -7.7(10) . . . . ?
C15 C14 N2 C13 147.4(7) . . . . ?
C15 C14 N2 C16 -36.6(9) . . . . ?
C13 N2 C16 C17 106.8(8) . . . . ?
C14 N2 C16 C17 -69.2(8) . . . . ?
